data_2215467
loop_
_publ_author_name
'Jian-Guo Chang'
'Guo-Fang He'
'Yan-Fei Li'

_publ_section_title
;
 4-Methoxy-<i>N</i>-[(1<i>E</i>)-(2-nitrophenyl)methylene]benzhydrazide
;
_journal_coeditor_code FI2043
_journal_issue 10
_journal_name_full 'Acta Crystallographica Section E'
_journal_page_first o3997
_journal_page_last o3997
_journal_paper_doi 10.1107/S1600536807043085
_journal_volume 63
_journal_year 2007
_chemical_formula_iupac 'C15 H13 N3 O4'
_chemical_formula_moiety 'C15 H13 N3 O4'
_chemical_formula_sum 'C15 H13 N3 O4'
_chemical_formula_weight 299.28
_chemical_name_systematic
;
4-methoxy-N-[(1E)-(2-nitrophenyl)methylene]benzhydrazide
;
_space_group_IT_number 29
_symmetry_cell_setting orthorhombic
_symmetry_space_group_name_Hall 'P 2c -2ac'
_symmetry_space_group_name_H-M 'P c a 21'
_atom_sites_solution_hydrogens geom
_atom_sites_solution_primary direct
_atom_sites_solution_secondary difmap
_cell_angle_alpha 90.00
_cell_angle_beta 90.00
_cell_angle_gamma 90.00
_cell_formula_units_Z 8
_cell_length_a 27.3272(15)
_cell_length_b 4.8389(3)
_cell_length_c 21.6639(12)
_cell_measurement_reflns_used 3567
_cell_measurement_temperature 273(2)
_cell_measurement_theta_max 21.35
_cell_measurement_theta_min 2.40
_cell_volume 2864.7(3)
_computing_cell_refinement 'SAINT (Bruker, 2005)'
_computing_data_collection 'APEX2 (Bruker, 2005)'
_computing_data_reduction 'SAINT (Bruker, 2005)'
_computing_molecular_graphics 'SHELXTL (Sheldrick, 1997b)'
_computing_publication_material 'SHELXTL (Sheldrick, 1997b)'
_computing_structure_refinement 'SHELXL97 (Sheldrick, 1997a)'
_computing_structure_solution 'SHELXS97 (Sheldrick, 1997a)'
_diffrn_ambient_temperature 273(2)
_diffrn_measured_fraction_theta_full 1.000
_diffrn_measured_fraction_theta_max 1.000
_diffrn_measurement_device_type 'Bruker APEX II CCD'
_diffrn_measurement_method '\f & \w'
_diffrn_radiation_monochromator graphite
_diffrn_radiation_source 'fine-focus sealed tube'
_diffrn_radiation_type MoK\a
_diffrn_radiation_wavelength 0.71073
_diffrn_reflns_av_R_equivalents 0.0549
_diffrn_reflns_av_sigmaI/netI 0.0245
_diffrn_reflns_limit_h_max 32
_diffrn_reflns_limit_h_min -32
_diffrn_reflns_limit_k_max 5
_diffrn_reflns_limit_k_min -5
_diffrn_reflns_limit_l_max 25
_diffrn_reflns_limit_l_min -25
_diffrn_reflns_number 24492
_diffrn_reflns_theta_full 25.00
_diffrn_reflns_theta_max 25.00
_diffrn_reflns_theta_min 1.49
_exptl_absorpt_coefficient_mu 0.103
_exptl_absorpt_correction_T_max 0.9827
_exptl_absorpt_correction_T_min 0.9658
_exptl_absorpt_correction_type multi-scan
_exptl_absorpt_process_details '(SADABS; Sheldrick, 2003)'
_exptl_crystal_colour yellow
_exptl_crystal_density_diffrn 1.388
_exptl_crystal_density_method 'not measured'
_exptl_crystal_description block
_exptl_crystal_F_000 1248
_exptl_crystal_size_max 0.35
_exptl_crystal_size_mid 0.23
_exptl_crystal_size_min 0.13
_refine_diff_density_max 0.146
_refine_diff_density_min -0.114
_refine_ls_extinction_coef 0.0052(8)
_refine_ls_extinction_expression Fc^*^=kFc[1+0.001xFc^2^\l^3^/sin(2\q)]^-1/4^
_refine_ls_extinction_method SHELXL97
_refine_ls_goodness_of_fit_ref 1.076
_refine_ls_hydrogen_treatment constr
_refine_ls_matrix_type full
_refine_ls_number_parameters 400
_refine_ls_number_reflns 2598
_refine_ls_number_restraints 1
_refine_ls_restrained_S_all 1.075
_refine_ls_R_factor_all 0.0519
_refine_ls_R_factor_gt 0.0366
_refine_ls_shift/su_max <0.001
_refine_ls_shift/su_mean <0.001
_refine_ls_structure_factor_coef Fsqd
_refine_ls_weighting_details 'calc w=1/[\s^2^(Fo^2^)+(0.0550P)^2^+0.0000P] where P=(Fo^2^+2Fc^2^)/3'
_refine_ls_weighting_scheme calc
_refine_ls_wR_factor_gt 0.0858
_refine_ls_wR_factor_ref 0.0939
_reflns_number_gt 2106
_reflns_number_total 2598
_reflns_threshold_expression I>2\s(I)
_cod_data_source_file fi2043.cif
_cod_data_source_block I
_cod_original_sg_symbol_Hall 'P 2c -2ac '
_cod_original_sg_symbol_H-M ' P c a 21'
_cod_database_code 2215467
_cod_database_fobs_code 2215467

loop_
_symmetry_equiv_pos_as_xyz
'x, y, z'
'-x, -y, z+1/2'
'x+1/2, -y, z'
'-x+1/2, y, z+1/2'

loop_
_atom_site_type_symbol
_atom_site_label
_atom_site_fract_x
_atom_site_fract_y
_atom_site_fract_z
_atom_site_U_iso_or_equiv
_atom_site_adp_type
_atom_site_calc_flag
_atom_site_refinement_flags
_atom_site_occupancy
O O1 0.95758(9) 0.5777(5) 0.99874(14) 0.0730(8) Uani d . 1
O O2 0.79909(9) 0.1002(6) 0.81382(13) 0.0818(8) Uani d . 1
O O3 1.07001(10) -0.5271(7) 1.21363(14) 0.0852(9) Uani d . 1
O O4 1.01349(9) -0.3168(7) 1.16428(15) 0.0897(10) Uani d . 1
O O5 0.22355(8) 1.3185(4) -0.03675(13) 0.0624(7) Uani d . 1
O O6 0.04707(8) 0.7561(6) -0.17868(12) 0.0741(8) Uani d . 1
O O7 0.32068(10) 0.2884(7) 0.22193(14) 0.0894(9) Uani d . 1
O O8 0.26593(11) 0.4585(7) 0.16330(14) 0.0954(10) Uani d . 1
N N1 0.98150(9) 0.1336(5) 0.99582(14) 0.0511(7) Uani d . 1
H H1 0.9759 -0.0309 0.9826 0.061 Uiso calc R 1
N N2 1.02079(9) 0.1816(6) 1.03432(13) 0.0511(7) Uani d . 1
N N3 1.05595(10) -0.3480(6) 1.17783(14) 0.0568(7) Uani d . 1
N N4 0.23202(9) 0.8791(5) -0.00297(12) 0.0470(6) Uani d . 1
H H4 0.2224 0.7104 -0.0057 0.056 Uiso calc R 1
N N5 0.27059(9) 0.9449(5) 0.03510(12) 0.0465(6) Uani d . 1
N N6 0.30788(11) 0.4463(6) 0.18136(13) 0.0573(7) Uani d . 1
C C1 0.75747(14) 0.2779(11) 0.8092(2) 0.0971(15) Uani d . 1
H H1A 0.7403 0.2803 0.8478 0.146 Uiso calc R 1
H H1B 0.7361 0.2112 0.7773 0.146 Uiso calc R 1
H H1C 0.7681 0.4617 0.7991 0.146 Uiso calc R 1
C C2 0.83484(13) 0.1711(8) 0.85484(17) 0.0591(9) Uani d . 1
C C3 0.87762(14) 0.0170(8) 0.85072(19) 0.0692(10) Uani d . 1
H H3 0.8807 -0.1200 0.8209 0.083 Uiso calc R 1
C C4 0.91548(14) 0.0688(7) 0.89123(17) 0.0614(9) Uani d . 1
H H4A 0.9440 -0.0352 0.8886 0.074 Uiso calc R 1
C C5 0.91161(11) 0.2735(6) 0.93575(15) 0.0479(8) Uani d . 1
C C6 0.86918(12) 0.4255(7) 0.93821(17) 0.0575(9) Uani d . 1
H H6 0.8663 0.5661 0.9673 0.069 Uiso calc R 1
C C7 0.83074(13) 0.3740(8) 0.89850(17) 0.0639(10) Uani d . 1
H H7 0.8021 0.4771 0.9014 0.077 Uiso calc R 1
C C8 0.95202(11) 0.3410(6) 0.97897(15) 0.0493(8) Uani d . 1
C C9 1.03790(11) -0.0312(7) 1.06142(15) 0.0475(8) Uani d . 1
H H9 1.0226 -0.2017 1.0573 0.057 Uiso calc R 1
C C10 1.08216(11) -0.0030(6) 1.09922(14) 0.0452(7) Uani d . 1
C C11 1.09264(11) -0.1602(7) 1.15167(15) 0.0476(8) Uani d . 1
C C12 1.13661(12) -0.1393(8) 1.18240(17) 0.0619(9) Uani d . 1
H H12 1.1428 -0.2501 1.2166 0.074 Uiso calc R 1
C C13 1.17137(13) 0.0459(9) 1.16240(19) 0.0703(11) Uani d . 1
H H13 1.2010 0.0622 1.1831 0.084 Uiso calc R 1
C C14 1.16188(13) 0.2054(8) 1.11180(19) 0.0656(10) Uani d . 1
H H14 1.1851 0.3327 1.0985 0.079 Uiso calc R 1
C C15 1.11838(12) 0.1803(7) 1.08016(17) 0.0560(9) Uani d . 1
H H15 1.1131 0.2883 1.0453 0.067 Uiso calc R 1
C C16 0.01518(13) 0.5396(9) -0.1618(2) 0.0761(12) Uani d . 1
H H16A 0.0332 0.3696 -0.1594 0.114 Uiso calc R 1
H H16B -0.0102 0.5224 -0.1922 0.114 Uiso calc R 1
H H16C 0.0009 0.5794 -0.1223 0.114 Uiso calc R 1
C C17 0.08517(11) 0.8199(7) -0.14052(16) 0.0506(8) Uani d . 1
C C18 0.09396(11) 0.7002(7) -0.08400(16) 0.0525(8) Uani d . 1
H H18 0.0729 0.5661 -0.0686 0.063 Uiso calc R 1
C C19 0.13441(10) 0.7810(7) -0.05040(15) 0.0491(8) Uani d . 1
H H19 0.1406 0.6972 -0.0126 0.059 Uiso calc R 1
C C20 0.16590(11) 0.9834(6) -0.07158(14) 0.0435(7) Uani d . 1
C C21 0.15563(12) 1.1059(7) -0.12792(15) 0.0544(9) Uani d . 1
H H21 0.1758 1.2463 -0.1425 0.065 Uiso calc R 1
C C22 0.11605(12) 1.0229(8) -0.16261(16) 0.0593(9) Uani d . 1
H H22 0.1101 1.1035 -0.2009 0.071 Uiso calc R 1
C C23 0.20924(10) 1.0772(6) -0.03599(15) 0.0451(7) Uani d . 1
C C24 0.28988(11) 0.7390(7) 0.06273(16) 0.0470(7) Uani d . 1
H H24 0.2768 0.5626 0.0583 0.056 Uiso calc R 1
C C25 0.33316(11) 0.7859(6) 0.10178(14) 0.0443(7) Uani d . 1
C C26 0.34331(11) 0.6392(6) 0.15542(15) 0.0467(8) Uani d . 1
C C27 0.38649(12) 0.6755(8) 0.18840(16) 0.0589(9) Uani d . 1
H H27 0.3927 0.5705 0.2235 0.071 Uiso calc R 1
C C28 0.41980(13) 0.8683(8) 0.16846(19) 0.0650(10) Uani d . 1
H H28 0.4490 0.8939 0.1898 0.078 Uiso calc R 1
C C29 0.40985(12) 1.0226(8) 0.11709(18) 0.0583(9) Uani d . 1
H H29 0.4319 1.1580 0.1046 0.070 Uiso calc R 1
C C30 0.36755(11) 0.9796(7) 0.08357(16) 0.0527(8) Uani d . 1
H H30 0.3620 1.0829 0.0480 0.063 Uiso calc R 1

loop_
_atom_site_aniso_label
_atom_site_aniso_U_11
_atom_site_aniso_U_22
_atom_site_aniso_U_33
_atom_site_aniso_U_12
_atom_site_aniso_U_13
_atom_site_aniso_U_23
O1 0.0890(17) 0.0340(12) 0.0960(19) -0.0048(11) -0.0347(16) -0.0019(13)
O2 0.0764(17) 0.098(2) 0.0704(18) -0.0061(15) -0.0289(15) 0.0015(16)
O3 0.0807(17) 0.086(2) 0.089(2) 0.0083(16) 0.0100(16) 0.0312(18)
O4 0.0496(15) 0.114(2) 0.106(2) -0.0133(15) -0.0068(15) 0.040(2)
O5 0.0674(14) 0.0349(11) 0.0847(17) -0.0063(11) -0.0201(13) 0.0019(12)
O6 0.0629(15) 0.0995(19) 0.0598(16) -0.0222(14) -0.0165(13) 0.0047(14)
O7 0.0940(19) 0.093(2) 0.082(2) 0.0037(18) 0.0064(17) 0.0429(18)
O8 0.0729(19) 0.131(2) 0.083(2) -0.0422(18) -0.0174(16) 0.032(2)
N1 0.0558(16) 0.0365(14) 0.0610(17) -0.0034(12) -0.0167(14) -0.0009(13)
N2 0.0501(15) 0.0481(16) 0.0551(16) -0.0064(12) -0.0091(14) 0.0029(14)
N3 0.0526(17) 0.0621(19) 0.0559(18) 0.0037(14) 0.0037(14) 0.0058(17)
N4 0.0526(14) 0.0322(13) 0.0563(16) -0.0059(11) -0.0174(14) -0.0004(12)
N5 0.0496(15) 0.0406(14) 0.0492(15) -0.0025(12) -0.0070(13) -0.0033(13)
N6 0.0609(19) 0.0612(18) 0.0499(17) -0.0041(15) 0.0006(15) 0.0051(16)
C1 0.053(2) 0.151(4) 0.087(3) 0.003(3) -0.013(2) 0.013(3)
C2 0.060(2) 0.067(2) 0.050(2) -0.0104(19) -0.0114(17) 0.0117(19)
C3 0.086(3) 0.059(2) 0.063(2) 0.012(2) -0.023(2) -0.0079(19)
C4 0.073(2) 0.049(2) 0.062(2) 0.0116(18) -0.0157(19) -0.0050(18)
C5 0.0576(19) 0.0326(15) 0.053(2) -0.0017(15) -0.0086(15) 0.0061(15)
C6 0.061(2) 0.054(2) 0.058(2) 0.0020(17) -0.0019(18) -0.0066(17)
C7 0.055(2) 0.078(3) 0.059(2) 0.0035(19) -0.0028(18) 0.002(2)
C8 0.0583(19) 0.0366(17) 0.053(2) -0.0057(14) -0.0072(16) 0.0051(15)
C9 0.0462(17) 0.0418(18) 0.0543(19) -0.0050(14) -0.0017(15) 0.0008(16)
C10 0.0418(16) 0.0454(17) 0.0485(19) -0.0002(14) -0.0006(15) -0.0027(15)
C11 0.0411(17) 0.0489(19) 0.0527(19) -0.0004(15) -0.0028(15) -0.0055(16)
C12 0.057(2) 0.066(2) 0.062(2) 0.0022(18) -0.0077(18) -0.0009(19)
C13 0.045(2) 0.089(3) 0.078(3) -0.011(2) -0.0144(19) -0.005(2)
C14 0.053(2) 0.074(2) 0.070(3) -0.0181(19) -0.0002(19) -0.007(2)
C15 0.0503(19) 0.060(2) 0.058(2) -0.0079(16) 0.0022(17) 0.0000(17)
C16 0.052(2) 0.085(3) 0.091(3) -0.011(2) -0.012(2) -0.005(2)
C17 0.0467(18) 0.062(2) 0.0436(18) -0.0023(16) -0.0065(15) -0.0039(17)
C18 0.0504(19) 0.051(2) 0.056(2) -0.0097(16) 0.0023(17) 0.0049(16)
C19 0.0513(18) 0.0500(18) 0.0461(19) -0.0035(16) -0.0069(15) 0.0084(15)
C20 0.0485(17) 0.0347(15) 0.0472(18) 0.0015(13) -0.0025(15) -0.0014(14)
C21 0.056(2) 0.0516(19) 0.056(2) -0.0057(16) -0.0042(17) 0.0069(17)
C22 0.062(2) 0.069(2) 0.047(2) -0.0058(19) -0.0112(17) 0.0137(18)
C23 0.0484(17) 0.0362(16) 0.0505(19) 0.0017(14) -0.0049(15) -0.0007(15)
C24 0.0481(17) 0.0445(18) 0.0483(18) -0.0054(15) -0.0048(15) -0.0032(15)
C25 0.0457(17) 0.0410(17) 0.0462(18) 0.0032(14) -0.0023(15) -0.0051(15)
C26 0.0469(17) 0.0485(18) 0.0446(18) 0.0020(15) -0.0028(14) -0.0037(15)
C27 0.061(2) 0.060(2) 0.056(2) 0.0060(18) -0.0153(18) 0.0018(18)
C28 0.0437(18) 0.083(3) 0.069(2) -0.0079(19) -0.0109(18) -0.010(2)
C29 0.048(2) 0.063(2) 0.064(2) -0.0110(17) 0.0025(17) -0.0041(19)
C30 0.0527(19) 0.053(2) 0.0521(19) -0.0038(16) 0.0004(16) 0.0003(16)

loop_
_atom_type_symbol
_atom_type_description
_atom_type_scat_dispersion_real
_atom_type_scat_dispersion_imag
_atom_type_scat_source
C C 0.0033 0.0000 'International Tables Vol C Tables 4.2.6.8 and 6.1.1.4'
H H 0.0000 0.0000 'International Tables Vol C Tables 4.2.6.8 and 6.1.1.4'
N N 0.0061 0.0000 'International Tables Vol C Tables 4.2.6.8 and 6.1.1.4'
O O 0.0106 0.0000 'International Tables Vol C Tables 4.2.6.8 and 6.1.1.4'

loop_
_geom_angle_atom_site_label_1
_geom_angle_atom_site_label_2
_geom_angle_atom_site_label_3
_geom_angle
C2 O2 C1 117.7(3)
C17 O6 C16 118.8(3)
C8 N1 N2 120.5(3)
C8 N1 H1 119.8
N2 N1 H1 119.8
C9 N2 N1 115.4(3)
O4 N3 O3 123.0(3)
O4 N3 C11 119.1(3)
O3 N3 C11 117.9(3)
C23 N4 N5 120.5(2)
C23 N4 H4 119.8
N5 N4 H4 119.8
C24 N5 N4 114.6(2)
O8 N6 O7 122.4(3)
O8 N6 C26 118.2(3)
O7 N6 C26 119.3(3)
O2 C1 H1A 109.5
O2 C1 H1B 109.5
H1A C1 H1B 109.5
O2 C1 H1C 109.5
H1A C1 H1C 109.5
H1B C1 H1C 109.5
O2 C2 C7 124.9(3)
O2 C2 C3 115.2(4)
C7 C2 C3 119.9(3)
C4 C3 C2 119.5(4)
C4 C3 H3 120.2
C2 C3 H3 120.2
C3 C4 C5 121.0(4)
C3 C4 H4A 119.5
C5 C4 H4A 119.5
C6 C5 C4 118.3(3)
C6 C5 C8 119.0(3)
C4 C5 C8 122.6(3)
C5 C6 C7 121.4(3)
C5 C6 H6 119.3
C7 C6 H6 119.3
C2 C7 C6 119.9(3)
C2 C7 H7 120.1
C6 C7 H7 120.1
O1 C8 N1 121.9(3)
O1 C8 C5 121.0(3)
N1 C8 C5 117.1(3)
N2 C9 C10 119.0(3)
N2 C9 H9 120.5
C10 C9 H9 120.5
C15 C10 C11 116.3(3)
C15 C10 C9 118.7(3)
C11 C10 C9 124.9(3)
C12 C11 C10 122.1(3)
C12 C11 N3 117.1(3)
C10 C11 N3 120.7(3)
C13 C12 C11 119.9(3)
C13 C12 H12 120.1
C11 C12 H12 120.1
C14 C13 C12 119.3(3)
C14 C13 H13 120.3
C12 C13 H13 120.3
C13 C14 C15 120.9(3)
C13 C14 H14 119.6
C15 C14 H14 119.6
C14 C15 C10 121.5(3)
C14 C15 H15 119.3
C10 C15 H15 119.3
O6 C16 H16A 109.5
O6 C16 H16B 109.5
H16A C16 H16B 109.5
O6 C16 H16C 109.5
H16A C16 H16C 109.5
H16B C16 H16C 109.5
O6 C17 C18 125.3(3)
O6 C17 C22 114.7(3)
C18 C17 C22 120.1(3)
C17 C18 C19 119.3(3)
C17 C18 H18 120.3
C19 C18 H18 120.3
C18 C19 C20 121.6(3)
C18 C19 H19 119.2
C20 C19 H19 119.2
C19 C20 C21 118.0(3)
C19 C20 C23 122.8(3)
C21 C20 C23 119.2(3)
C22 C21 C20 121.0(3)
C22 C21 H21 119.5
C20 C21 H21 119.5
C21 C22 C17 119.9(3)
C21 C22 H22 120.1
C17 C22 H22 120.1
O5 C23 N4 122.3(3)
O5 C23 C20 122.4(3)
N4 C23 C20 115.3(2)
N5 C24 C25 118.8(3)
N5 C24 H24 120.6
C25 C24 H24 120.6
C30 C25 C26 116.6(3)
C30 C25 C24 119.1(3)
C26 C25 C24 124.2(3)
C25 C26 C27 122.3(3)
C25 C26 N6 121.1(3)
C27 C26 N6 116.5(3)
C28 C27 C26 119.1(3)
C28 C27 H27 120.4
C26 C27 H27 120.4
C29 C28 C27 119.7(3)
C29 C28 H28 120.2
C27 C28 H28 120.2
C28 C29 C30 120.8(3)
C28 C29 H29 119.6
C30 C29 H29 119.6
C29 C30 C25 121.4(3)
C29 C30 H30 119.3
C25 C30 H30 119.3

loop_
_geom_bond_atom_site_label_1
_geom_bond_atom_site_label_2
_geom_bond_distance
O1 C8 1.232(4)
O2 C2 1.364(4)
O2 C1 1.430(5)
O3 N3 1.225(4)
O4 N3 1.206(4)
O5 C23 1.232(3)
O6 C17 1.365(4)
O6 C16 1.411(5)
O7 N6 1.216(4)
O8 N6 1.213(4)
N1 C8 1.338(4)
N1 N2 1.379(3)
N1 H1 0.8600
N2 C9 1.274(4)
N3 C11 1.467(4)
N4 C23 1.348(4)
N4 N5 1.376(3)
N4 H4 0.8600
N5 C24 1.276(4)
N6 C26 1.458(4)
C1 H1A 0.9600
C1 H1B 0.9600
C1 H1C 0.9600
C2 C7 1.368(5)
C2 C3 1.389(5)
C3 C4 1.380(5)
C3 H3 0.9300
C4 C5 1.386(5)
C4 H4A 0.9300
C5 C6 1.374(4)
C5 C8 1.484(4)
C6 C7 1.380(5)
C6 H6 0.9300
C7 H7 0.9300
C9 C10 1.467(4)
C9 H9 0.9300
C10 C15 1.392(4)
C10 C11 1.397(5)
C11 C12 1.377(5)
C12 C13 1.376(5)
C12 H12 0.9300
C13 C14 1.365(6)
C13 H13 0.9300
C14 C15 1.378(5)
C14 H14 0.9300
C15 H15 0.9300
C16 H16A 0.9600
C16 H16B 0.9600
C16 H16C 0.9600
C17 C18 1.376(5)
C17 C22 1.381(5)
C18 C19 1.380(4)
C18 H18 0.9300
C19 C20 1.382(4)
C19 H19 0.9300
C20 C21 1.385(4)
C20 C23 1.484(4)
C21 C22 1.377(5)
C21 H21 0.9300
C22 H22 0.9300
C24 C25 1.472(4)
C24 H24 0.9300
C25 C30 1.385(4)
C25 C26 1.390(4)
C26 C27 1.391(4)
C27 C28 1.373(5)
C27 H27 0.9300
C28 C29 1.367(5)
C28 H28 0.9300
C29 C30 1.381(5)
C29 H29 0.9300
C30 H30 0.9300

loop_
_geom_hbond_atom_site_label_D
_geom_hbond_atom_site_label_H
_geom_hbond_atom_site_label_A
_geom_hbond_site_symmetry_A
_geom_hbond_distance_DH
_geom_hbond_distance_HA
_geom_hbond_distance_DA
_geom_hbond_angle_DHA
_geom_hbond_publ_flag
N1 H1 O1 1_545 0.86 1.99 2.769(3) 150.1 y
N4 H4 O5 1_545 0.86 2.01 2.819(3) 155.9 y

loop_
_geom_torsion_atom_site_label_1
_geom_torsion_atom_site_label_2
_geom_torsion_atom_site_label_3
_geom_torsion_atom_site_label_4
_geom_torsion
C8 N1 N2 C9 160.9(3)
C23 N4 N5 C24 -178.3(3)
C1 O2 C2 C7 10.6(5)
C1 O2 C2 C3 -170.4(4)
O2 C2 C3 C4 -178.5(4)
C7 C2 C3 C4 0.6(6)
C2 C3 C4 C5 -0.4(6)
C3 C4 C5 C6 -0.5(6)
C3 C4 C5 C8 -178.2(3)
C4 C5 C6 C7 1.3(5)
C8 C5 C6 C7 179.1(3)
O2 C2 C7 C6 179.1(3)
C3 C2 C7 C6 0.2(6)
C5 C6 C7 C2 -1.1(6)
N2 N1 C8 O1 -2.8(5)
N2 N1 C8 C5 178.0(3)
C6 C5 C8 O1 -28.7(5)
C4 C5 C8 O1 149.0(4)
C6 C5 C8 N1 150.6(3)
C4 C5 C8 N1 -31.8(5)
N1 N2 C9 C10 175.0(3)
N2 C9 C10 C15 -35.7(5)
N2 C9 C10 C11 148.7(3)
C15 C10 C11 C12 -1.1(5)
C9 C10 C11 C12 174.7(3)
C15 C10 C11 N3 176.4(3)
C9 C10 C11 N3 -7.8(5)
O4 N3 C11 C12 159.0(3)
O3 N3 C11 C12 -19.7(4)
O4 N3 C11 C10 -18.7(5)
O3 N3 C11 C10 162.7(3)
C10 C11 C12 C13 1.6(5)
N3 C11 C12 C13 -176.0(3)
C11 C12 C13 C14 -0.5(6)
C12 C13 C14 C15 -0.9(6)
C13 C14 C15 C10 1.5(6)
C11 C10 C15 C14 -0.5(5)
C9 C10 C15 C14 -176.5(3)
C16 O6 C17 C18 -4.0(5)
C16 O6 C17 C22 176.3(3)
O6 C17 C18 C19 179.0(3)
C22 C17 C18 C19 -1.3(5)
C17 C18 C19 C20 1.2(5)
C18 C19 C20 C21 0.3(5)
C18 C19 C20 C23 179.1(3)
C19 C20 C21 C22 -1.8(5)
C23 C20 C21 C22 179.4(3)
C20 C21 C22 C17 1.8(5)
O6 C17 C22 C21 179.6(3)
C18 C17 C22 C21 -0.1(5)
N5 N4 C23 O5 4.7(5)
N5 N4 C23 C20 -175.6(2)
C19 C20 C23 O5 -145.3(3)
C21 C20 C23 O5 33.4(5)
C19 C20 C23 N4 35.0(4)
C21 C20 C23 N4 -146.3(3)
N4 N5 C24 C25 176.6(3)
N5 C24 C25 C30 -36.5(4)
N5 C24 C25 C26 146.2(3)
C30 C25 C26 C27 -2.3(4)
C24 C25 C26 C27 175.0(3)
C30 C25 C26 N6 175.1(3)
C24 C25 C26 N6 -7.6(5)
O8 N6 C26 C25 -15.4(5)
O7 N6 C26 C25 167.8(3)
O8 N6 C26 C27 162.2(3)
O7 N6 C26 C27 -14.6(4)
C25 C26 C27 C28 1.9(5)
N6 C26 C27 C28 -175.7(3)
C26 C27 C28 C29 0.6(5)
C27 C28 C29 C30 -2.5(6)
C28 C29 C30 C25 2.0(6)
C26 C25 C30 C29 0.4(5)
C24 C25 C30 C29 -177.1(3)

loop_
_cod_related_entry_id
_cod_related_entry_database
_cod_related_entry_code
1 ChemSpider 7839555
